data_7249752
loop_
_publ_author_name
'Yu, Xinyi'
'Li, Jianting'
'Wu, Chenyu'
'Yang, Dezhi'
'Li, Liang'
'Lv, Yang'
'Zhou, Zhengzheng'

_publ_section_title
;
 Exploring Solubility of Novel Lamotrigine Drug-Drug Salts: The Role of pH
 and Structural Variability
;
_journal_name_full CrystEngComm
_journal_paper_doi 10.1039/D4CE01111B
_journal_year 2025
_chemical_formula_moiety 'C9 H8 Cl2 N5, C14 H9 F3 N O2'
_chemical_formula_sum 'C23 H17 Cl2 F3 N6 O2'
_chemical_formula_weight 537.331
_space_group_crystal_system triclinic
_space_group_IT_number 2
_space_group_name_Hall '-P 1'
_space_group_name_H-M_alt 'P -1'
_symmetry_Int_Tables_number 2
_audit_creation_date 2024-08-28
_audit_creation_method
;
Olex2 1.5
(compiled 2024.01.12 svn.r2f8d729c for OlexSys, GUI svn.r6928)
;
_audit_update_record
;
2024-08-28 deposited with the CCDC.	2025-01-09 downloaded from the CCDC.
;
_cell_angle_alpha 73.590(6)
_cell_angle_beta 76.902(7)
_cell_angle_gamma 88.509(6)
_cell_formula_units_Z 2
_cell_length_a 9.2015(9)
_cell_length_b 11.6771(7)
_cell_length_c 14.8897(10)
_cell_measurement_reflns_used 3159
_cell_measurement_temperature 149.9(2)
_cell_measurement_theta_max 27.4040
_cell_measurement_theta_min 2.4070
_cell_volume 1493.5(2)
_computing_cell_refinement 'CrysAlisPro 1.171.38.43f (Rigaku OD, 2015)'
_computing_data_collection 'CrysAlisPro 1.171.38.43f (Rigaku OD, 2015)'
_computing_data_reduction 'CrysAlisPro 1.171.38.43f (Rigaku OD, 2015)'
_computing_molecular_graphics 'Olex2 1.5 (Dolomanov et al., 2009)'
_computing_publication_material 'Olex2 1.5 (Dolomanov et al., 2009)'
_computing_structure_refinement 'olex2.refine 1.5 (Bourhis et al., 2015)'
_computing_structure_solution 'SHELXT 2018/2 (Sheldrick, 2018)'
_diffrn_ambient_environment N~2~
_diffrn_ambient_temperature 149.9(2)
_diffrn_detector 'CCD plate'
_diffrn_detector_area_resol_mean 5.2684
_diffrn_detector_type AtlasS2
_diffrn_measured_fraction_theta_full 0.9989
_diffrn_measured_fraction_theta_max 0.9989
_diffrn_measurement_details
;
List of Runs (angles in degrees, time in seconds):

  # Type    Start    End  Width  t~exp~   \w     \q     \k     \f   Frames
#--------------------------------------------------------------------------
  1  \w    -13.00  85.00   1.00    4.00    --   11.90  57.00 -90.00   98
  2  \w     36.00  61.00   1.00    4.00    --   11.90 178.00  90.00   25
  3  \w    -15.00  79.00   1.00    4.00    --   11.90  77.00  30.00   94
  4  \w    -56.00  38.00   1.00    4.00    --   11.90 -57.00 120.00   94
;
_diffrn_measurement_device 'four-circle diffractometer'
_diffrn_measurement_device_type 'SuperNova, Dual, Cu at zero, AtlasS2'
_diffrn_measurement_method '\w scans'
_diffrn_orient_matrix_type 'CrysAlisPro convention (1999,Acta A55,543-557)'
_diffrn_orient_matrix_UB_11 0.0583031000
_diffrn_orient_matrix_UB_12 -0.0407989000
_diffrn_orient_matrix_UB_13 -0.0019749000
_diffrn_orient_matrix_UB_21 -0.0523521000
_diffrn_orient_matrix_UB_22 -0.0482426000
_diffrn_orient_matrix_UB_23 0.0252466000
_diffrn_orient_matrix_UB_31 -0.0115842000
_diffrn_orient_matrix_UB_32 -0.0049442000
_diffrn_orient_matrix_UB_33 -0.0442816000
_diffrn_radiation_monochromator mirror
_diffrn_radiation_probe x-ray
_diffrn_radiation_type 'Mo K\a'
_diffrn_radiation_wavelength 0.71073
_diffrn_reflns_av_R_equivalents 0.0361
_diffrn_reflns_av_unetI/netI 0.0678
_diffrn_reflns_Laue_measured_fraction_full 0.9989
_diffrn_reflns_Laue_measured_fraction_max 0.9989
_diffrn_reflns_limit_h_max 12
_diffrn_reflns_limit_h_min -11
_diffrn_reflns_limit_k_max 14
_diffrn_reflns_limit_k_min -15
_diffrn_reflns_limit_l_max 20
_diffrn_reflns_limit_l_min -17
_diffrn_reflns_number 12436
_diffrn_reflns_point_group_measured_fraction_full 0.9989
_diffrn_reflns_point_group_measured_fraction_max 0.9989
_diffrn_reflns_theta_full 24.9984
_diffrn_reflns_theta_max 25.00
_diffrn_reflns_theta_min 2.27
_diffrn_source 'micro-focus sealed X-ray tube'
_diffrn_source_type 'SuperNova (Mo) X-ray Source'
_exptl_absorpt_coefficient_mu 0.264
_exptl_absorpt_correction_T_max 1.00000
_exptl_absorpt_correction_T_min 0.55583
_exptl_absorpt_correction_type multi-scan
_exptl_absorpt_process_details
;
CrysAlisPro 1.171.38.43f (Rigaku Oxford Diffraction, 2015)
Empirical absorption correction using spherical harmonics,
 implemented in SCALE3 ABSPACK scaling algorithm.
;
_exptl_crystal_colour yellow
_exptl_crystal_colour_primary yellow
_exptl_crystal_density_diffrn 1.195
_exptl_crystal_description block
_exptl_crystal_F_000 548.989
_exptl_crystal_size_max 0.13
_exptl_crystal_size_mid 0.11
_exptl_crystal_size_min 0.09
_refine_diff_density_max 0.9961
_refine_diff_density_min -0.5958
_refine_diff_density_rms 0.0962
_refine_ls_d_res_high 0.8409
_refine_ls_d_res_low 8.9547
_refine_ls_goodness_of_fit_ref 1.0409
_refine_ls_hydrogen_treatment constr
_refine_ls_matrix_type full
_refine_ls_number_constraints 34
_refine_ls_number_parameters 347
_refine_ls_number_reflns 5253
_refine_ls_number_restraints 49
_refine_ls_restrained_S_all 1.0358
_refine_ls_R_factor_all 0.0878
_refine_ls_R_factor_gt 0.0720
_refine_ls_shift/su_max -0.0009
_refine_ls_shift/su_mean 0.0000
_refine_ls_structure_factor_coef Fsqd
_refine_ls_weighting_details 'w=1/[\s^2^(Fo^2^)+(0.1159P)^2^+1.3377P] where P=(Fo^2^+2Fc^2^)/3'
_refine_ls_weighting_scheme calc
_refine_ls_wR_factor_gt 0.1978
_refine_ls_wR_factor_ref 0.2132
_reflns_Friedel_coverage 0.0
_reflns_limit_h_max 10
_reflns_limit_h_min -10
_reflns_limit_k_max 13
_reflns_limit_k_min -13
_reflns_limit_l_max 17
_reflns_limit_l_min 0
_reflns_number_gt 4018
_reflns_number_total 5253
_reflns_threshold_expression I>=2u(I)
_cod_data_source_file d4ce01111b2.cif
_cod_data_source_block n01
_cod_database_code 7249752
_olex2_refinement_description
;
1. Fixed Uiso
 At 1.2 times of:
  All C(H) groups, All N(H) groups, All N(H,H) groups
2. Restrained distances
 F2-C10 \\sim F3B-C10
 with sigma of 0.02
 F3-C10 \\sim F1B-C10
 with sigma of 0.02
 F1-C10 \\sim F2B-C10
 with sigma of 0.02
3. Rigid bond restraints
 C5, C4
 with sigma for 1-2 distances of 0.01 and sigma for 1-3 distances of 0.01
 C5, C6
 with sigma for 1-2 distances of 0.01 and sigma for 1-3 distances of 0.01
4. Uiso/Uaniso restraints and constraints
C5 \\sim C4: within 2A with sigma of 0.002 and sigma for terminal atoms of
0.004 within 2A
C6: within 2A with sigma of 0.001 and sigma for terminal atoms of 0.002 within
2A
Uanis(C5) = Uanis(C6)
5. Rigid body (RIGU) restrains
 F2, F3, F1, C10
 with sigma for 1-2 distances of 0.001 and sigma for 1-3 distances of 0.002
 F3B, F2B, F1B, C10
 with sigma for 1-2 distances of 0.001 and sigma for 1-3 distances of 0.002
6. Others
 Sof(F3B)=Sof(F1B)=Sof(F2B)=1-FVAR(1)
 Sof(F2)=Sof(F1)=Sof(F3)=FVAR(1)
7.a Aromatic/amide H refined with riding coordinates:
 N2(H2), N6(H6), C6(H6a), C19(H19), C12(H12), C22(H22), C21(H21), C14(H14),
 C20(H20), C16(H16), C15(H15), C5(H5), C4(H4)
7.b X=CH2 refined with riding coordinates:
 N5(H5a,H5b), N4(H4a,H4b)
;
_smtbx_masks_void_probe_radius 1.2
_smtbx_masks_void_truncation_radius 1.2
_olex2_submission_special_instructions 'No special instructions were received'
_oxdiff_exptl_absorpt_empirical_details
;
Empirical correction (ABSPACK) includes:
- Absorption correction using spherical harmonics
- Frame scaling
;
_oxdiff_exptl_absorpt_empirical_full_max 2.170
_oxdiff_exptl_absorpt_empirical_full_min 0.542

loop_
_space_group_symop_id
_space_group_symop_operation_xyz
1 x,y,z
2 -x,-y,-z

loop_
_atom_site_label
_atom_site_type_symbol
_atom_site_fract_x
_atom_site_fract_y
_atom_site_fract_z
_atom_site_U_iso_or_equiv
_atom_site_adp_type
_atom_site_occupancy
_atom_site_refinement_flags_posn
_atom_site_refinement_flags_adp
_atom_site_refinement_flags_occupancy
_atom_site_disorder_group
Cl01 Cl -0.12754(12) 0.89096(8) 0.83422(7) 0.0457(3) Uani 1.000000 . . . .
Cl02 Cl 0.05384(15) 1.10080(9) 0.67053(9) 0.0632(4) Uani 1.000000 . . . .
O003 O 0.4075(2) 0.4897(2) 0.80994(16) 0.0288(5) Uani 1.000000 . . . .
O004 O 0.3675(3) 0.3330(2) 0.93835(16) 0.0330(6) Uani 1.000000 . . . .
N2 N -0.3346(3) 0.5303(2) 0.84618(19) 0.0257(6) Uani 1.000000 . . . .
H2 H -0.4187(3) 0.5057(2) 0.83763(19) 0.0309(7) Uiso 1.000000 R . . .
N3 N -0.1601(3) 0.5049(2) 0.94252(18) 0.0229(6) Uani 1.000000 . . . .
N1 N -0.2563(3) 0.6220(2) 0.77840(19) 0.0267(6) Uani 1.000000 . . . .
N5 N 0.0502(3) 0.6250(2) 0.88661(19) 0.0254(6) Uani 1.000000 . . . .
H5a H 0.0828(3) 0.5860(2) 0.93759(19) 0.0305(7) Uiso 1.000000 R . . .
H5b H 0.1047(3) 0.6845(2) 0.84276(19) 0.0305(7) Uiso 1.000000 R . . .
N4 N -0.3757(3) 0.3868(2) 0.99029(19) 0.0279(6) Uani 1.000000 . . . .
H4a H -0.4599(3) 0.3668(2) 0.97888(19) 0.0335(8) Uiso 1.000000 R . . .
H4b H -0.3499(3) 0.3481(2) 1.04389(19) 0.0335(8) Uiso 1.000000 R . . .
N6 N 0.2573(3) 0.4909(2) 0.67756(19) 0.0287(6) Uani 1.000000 . . . .
H6 H 0.3128(3) 0.5358(2) 0.69631(19) 0.0344(8) Uiso 1.000000 R . . .
F2 F 0.3622(12) 0.8499(11) 0.3445(9) 0.062(3) Uani 0.392(15) D U P 1
C8 C -0.0800(3) 0.5944(3) 0.8760(2) 0.0226(7) Uani 1.000000 . . . .
C18 C 0.1926(3) 0.3629(3) 0.8406(2) 0.0233(7) Uani 1.000000 . . . .
C9 C -0.2896(3) 0.4734(3) 0.9279(2) 0.0230(7) Uani 1.000000 . . . .
C23 C 0.3320(4) 0.3967(3) 0.8645(2) 0.0249(7) Uani 1.000000 . . . .
C17 C 0.1590(3) 0.4098(3) 0.7498(2) 0.0242(7) Uani 1.000000 . . . .
F1 F 0.5117(16) 0.7479(9) 0.2674(7) 0.067(3) Uani 0.392(15) D U P 1
C7 C -0.1329(4) 0.6560(3) 0.7904(2) 0.0247(7) Uani 1.000000 . . . .
C13 C 0.2798(3) 0.5109(3) 0.5780(2) 0.0254(7) Uani 1.000000 . . . .
C6 C 0.0271(4) 0.7363(4) 0.6231(2) 0.0376(6) Uani 1.000000 . U . .
H6a H 0.0239(4) 0.6600(4) 0.6125(2) 0.0451(7) Uiso 1.000000 R . . .
F3 F 0.5547(14) 0.7930(10) 0.3936(9) 0.074(3) Uani 0.392(15) D U P 1
C19 C 0.0913(4) 0.2815(3) 0.9113(2) 0.0292(7) Uani 1.000000 . . . .
H19 H 0.1136(4) 0.2490(3) 0.9725(2) 0.0350(9) Uiso 1.000000 R . . .
C12 C 0.3520(4) 0.6156(3) 0.5190(2) 0.0290(8) Uani 1.000000 . . . .
H12 H 0.3833(4) 0.6722(3) 0.5464(2) 0.0348(9) Uiso 1.000000 R . . .
C22 C 0.0231(4) 0.3759(3) 0.7365(2) 0.0288(7) Uani 1.000000 . . . .
H22 H -0.0024(4) 0.4097(3) 0.6764(2) 0.0345(9) Uiso 1.000000 R . . .
C21 C -0.0751(4) 0.2948(3) 0.8083(3) 0.0318(8) Uani 1.000000 . . . .
H21 H -0.1666(4) 0.2726(3) 0.7973(3) 0.0381(10) Uiso 1.000000 R . . .
C1 C -0.0465(4) 0.7559(3) 0.7133(2) 0.0295(8) Uani 1.000000 . . . .
C11 C 0.3799(4) 0.6396(3) 0.4204(3) 0.0358(9) Uani 1.000000 . . . .
C2 C -0.0362(4) 0.8674(3) 0.7274(2) 0.0338(8) Uani 1.000000 . . . .
C14 C 0.2371(4) 0.4273(3) 0.5367(3) 0.0348(8) Uani 1.000000 . . . .
H14 H 0.1879(4) 0.3538(3) 0.5762(3) 0.0418(10) Uiso 1.000000 R . . .
C20 C -0.0407(4) 0.2457(3) 0.8963(3) 0.0354(8) Uani 1.000000 . . . .
H20 H -0.1068(4) 0.1881(3) 0.9458(3) 0.0424(10) Uiso 1.000000 R . . .
C16 C 0.3363(4) 0.5581(4) 0.3796(3) 0.0429(10) Uani 1.000000 . . . .
H16 H 0.3543(4) 0.5753(4) 0.3116(3) 0.0514(12) Uiso 1.000000 R . . .
C15 C 0.2677(4) 0.4532(4) 0.4367(3) 0.0431(10) Uani 1.000000 . . . .
H15 H 0.2398(4) 0.3963(4) 0.4083(3) 0.0517(12) Uiso 1.000000 R . . .
C3 C 0.0446(4) 0.9615(3) 0.6532(3) 0.0398(9) Uani 1.000000 . . . .
C5 C 0.1018(4) 0.8326(3) 0.5531(3) 0.0376(6) Uani 1.000000 . U . .
H5 H 0.1478(4) 0.8225(3) 0.4920(3) 0.0451(7) Uiso 1.000000 R . . .
C4 C 0.1132(4) 0.9436(4) 0.5673(3) 0.0435(8) Uani 1.000000 . U . .
H4 H 0.1686(4) 1.0072(4) 0.5173(3) 0.0522(9) Uiso 1.000000 R . . .
C10 C 0.4514(5) 0.7563(4) 0.3585(3) 0.0515(9) Uani 1.000000 D U . .
F3B F 0.5024(10) 0.8235(6) 0.4079(4) 0.0685(18) Uani 0.608(15) D U P 2
F1B F 0.5668(8) 0.7531(5) 0.2914(5) 0.0623(17) Uani 0.608(15) D U P 2
F2B F 0.3458(8) 0.8226(7) 0.3210(7) 0.0694(19) Uani 0.608(15) D U P 2

loop_
_atom_site_aniso_label
_atom_site_aniso_U_11
_atom_site_aniso_U_22
_atom_site_aniso_U_33
_atom_site_aniso_U_12
_atom_site_aniso_U_13
_atom_site_aniso_U_23
Cl01 0.0718(7) 0.0353(5) 0.0316(5) 0.0120(5) -0.0128(5) -0.0118(4)
Cl02 0.0913(9) 0.0306(6) 0.0650(8) -0.0015(5) -0.0266(6) -0.0022(5)
O003 0.0316(12) 0.0314(13) 0.0234(12) -0.0043(10) -0.0138(10) -0.0011(10)
O004 0.0375(13) 0.0344(13) 0.0266(13) 0.0003(11) -0.0191(10) 0.0015(11)
N2 0.0235(14) 0.0342(16) 0.0214(14) 0.0010(12) -0.0131(11) -0.0048(12)
N3 0.0269(14) 0.0241(14) 0.0202(14) 0.0015(11) -0.0138(11) -0.0036(12)
N1 0.0274(15) 0.0310(15) 0.0216(14) 0.0023(12) -0.0113(11) -0.0031(12)
N5 0.0298(15) 0.0237(14) 0.0215(14) -0.0022(11) -0.0158(11) 0.0035(11)
N4 0.0270(15) 0.0325(16) 0.0235(15) -0.0015(12) -0.0127(11) -0.0010(13)
N6 0.0371(16) 0.0297(15) 0.0203(14) -0.0066(12) -0.0144(12) -0.0020(12)
F2 0.077(4) 0.042(4) 0.050(5) 0.021(2) 0.001(2) 0.002(2)
C8 0.0294(17) 0.0244(16) 0.0190(16) 0.0062(13) -0.0134(13) -0.0081(14)
C18 0.0254(16) 0.0244(16) 0.0208(16) 0.0014(13) -0.0070(13) -0.0061(14)
C9 0.0291(17) 0.0249(17) 0.0184(15) 0.0072(13) -0.0113(13) -0.0073(14)
C23 0.0303(17) 0.0261(17) 0.0221(17) 0.0036(14) -0.0094(13) -0.0105(15)
C17 0.0279(17) 0.0234(16) 0.0245(17) 0.0029(13) -0.0117(13) -0.0077(14)
F1 0.077(6) 0.059(5) 0.041(2) 0.010(3) 0.0144(16) 0.0011(15)
C7 0.0291(17) 0.0237(17) 0.0234(17) 0.0051(13) -0.0139(13) -0.0045(14)
C13 0.0238(16) 0.0321(18) 0.0230(17) 0.0066(14) -0.0120(13) -0.0073(14)
C6 0.0396(13) 0.0425(13) 0.0247(12) 0.0100(10) -0.0076(10) -0.0004(10)
F3 0.082(4) 0.047(5) 0.083(5) 0.011(2) -0.018(2) -0.001(2)
C19 0.0335(18) 0.0332(18) 0.0218(17) 0.0022(15) -0.0085(14) -0.0076(15)
C12 0.0311(18) 0.0297(18) 0.0282(18) 0.0067(14) -0.0116(14) -0.0080(15)
C22 0.0290(17) 0.0350(19) 0.0261(18) 0.0015(14) -0.0141(14) -0.0086(15)
C21 0.0236(17) 0.037(2) 0.039(2) -0.0018(15) -0.0093(15) -0.0155(17)
C1 0.0311(18) 0.0368(19) 0.0249(17) 0.0123(15) -0.0179(14) -0.0076(15)
C11 0.0305(19) 0.043(2) 0.0274(19) 0.0127(16) -0.0066(15) -0.0015(17)
C2 0.042(2) 0.035(2) 0.0266(18) 0.0125(16) -0.0180(15) -0.0068(16)
C14 0.039(2) 0.041(2) 0.0276(19) -0.0006(16) -0.0130(15) -0.0109(17)
C20 0.0329(19) 0.040(2) 0.0310(19) -0.0068(16) -0.0029(15) -0.0087(17)
C16 0.039(2) 0.071(3) 0.0186(18) 0.013(2) -0.0101(16) -0.0112(19)
C15 0.037(2) 0.067(3) 0.036(2) 0.0051(19) -0.0147(17) -0.027(2)
C3 0.044(2) 0.032(2) 0.038(2) 0.0000(17) -0.0183(17) 0.0050(17)
C5 0.0396(13) 0.0425(13) 0.0247(12) 0.0100(10) -0.0076(10) -0.0004(10)
C4 0.0458(17) 0.0438(17) 0.0350(16) 0.0103(12) -0.0117(11) -0.0006(12)
C10 0.0583(19) 0.0340(17) 0.0380(17) 0.0101(11) 0.0115(10) 0.0094(10)
F3B 0.095(4) 0.041(3) 0.047(3) -0.005(2) 0.0042(19) 0.0077(14)
F1B 0.060(3) 0.055(3) 0.049(3) 0.0078(17) 0.0150(15) 0.0000(17)
F2B 0.080(3) 0.048(4) 0.066(4) 0.0233(18) -0.0112(17) -0.000(2)

loop_
_atom_type_symbol
_atom_type_scat_dispersion_real
_atom_type_scat_dispersion_imag
_atom_type_scat_Cromer_Mann_a1
_atom_type_scat_Cromer_Mann_a2
_atom_type_scat_Cromer_Mann_a3
_atom_type_scat_Cromer_Mann_a4
_atom_type_scat_Cromer_Mann_b1
_atom_type_scat_Cromer_Mann_b2
_atom_type_scat_Cromer_Mann_b3
_atom_type_scat_Cromer_Mann_b4
_atom_type_scat_Cromer_Mann_c
_atom_type_scat_source
_atom_type_scat_dispersion_source
C 0.00313 0.00162 2.31000 1.02000 1.58860 0.86500 20.84390 10.20750 0.56870 51.65120 0.21560 'International Tables Volume C Table 6.1.1.4 (pp. 500-502)' 'Brennan, Cowan, Rev. Sci. Instrum., 1992, 63, 850'
Cl 0.14908 0.15974 11.46040 7.19640 6.25560 1.64550 0.01040 1.16620 18.51940 47.77840 -9.55740 'International Tables Volume C Table 6.1.1.4 (pp. 500-502)' 'Brennan, Cowan, Rev. Sci. Instrum., 1992, 63, 850'
F 0.01756 0.01033 3.53920 2.64120 1.51700 1.02430 10.28250 4.29440 0.26150 26.14760 0.27760 'International Tables Volume C Table 6.1.1.4 (pp. 500-502)' 'Brennan, Cowan, Rev. Sci. Instrum., 1992, 63, 850'
H 0.00000 0.00000 0.49300 0.32291 0.14019 0.04081 10.51090 26.12570 3.14236 57.79970 0.00304 'International Tables Volume C Table 6.1.1.4 (pp. 500-502)' 'Brennan, Cowan, Rev. Sci. Instrum., 1992, 63, 850'
N 0.00612 0.00332 12.21260 3.13220 2.01250 1.16630 0.00570 9.89330 28.99750 0.58260 -11.52900 'International Tables Volume C Table 6.1.1.4 (pp. 500-502)' 'Brennan, Cowan, Rev. Sci. Instrum., 1992, 63, 850'
O 0.01085 0.00610 3.04850 2.28680 1.54630 0.86700 13.27710 5.70110 0.32390 32.90890 0.25080 'International Tables Volume C Table 6.1.1.4 (pp. 500-502)' 'Brennan, Cowan, Rev. Sci. Instrum., 1992, 63, 850'

loop_
_geom_angle_atom_site_label_1
_geom_angle_atom_site_label_2
_geom_angle_atom_site_label_3
_geom_angle
_geom_angle_site_symmetry_1
_geom_angle_site_symmetry_3
_geom_angle_publ_flag
N1 N2 H2 118.70(15) . . ?
C9 N2 H2 118.70(17) . . ?
C9 N2 N1 122.6(3) . . ?
C9 N3 C8 117.6(3) . . ?
C7 N1 N2 118.4(3) . . ?
H5b N5 H5a 120.0 . . ?
C8 N5 H5a 120.0 . . ?
C8 N5 H5b 120.0 . . ?
H4b N4 H4a 120.0 . . ?
C9 N4 H4a 120.0 . . ?
C9 N4 H4b 120.0 . . ?
C17 N6 H6 115.93(16) . . ?
C13 N6 H6 115.93(17) . . ?
C13 N6 C17 128.1(3) . . ?
N5 C8 N3 119.1(3) . . ?
C7 C8 N3 120.5(3) . . ?
C7 C8 N5 120.4(3) . . ?
C17 C18 C23 123.3(3) . . ?
C19 C18 C23 118.4(3) . . ?
C19 C18 C17 118.3(3) . . ?
N3 C9 N2 120.8(3) . . ?
N4 C9 N2 117.7(3) . . ?
N4 C9 N3 121.5(3) . . ?
O004 C23 O003 122.8(3) . . ?
C18 C23 O003 118.8(3) . . ?
C18 C23 O004 118.4(3) . . ?
C18 C17 N6 120.0(3) . . ?
C22 C17 N6 121.4(3) . . ?
C22 C17 C18 118.6(3) . . ?
C8 C7 N1 120.1(3) . . ?
C1 C7 N1 117.4(3) . . ?
C1 C7 C8 122.5(3) . . ?
C12 C13 N6 118.0(3) . . ?
C14 C13 N6 123.0(3) . . ?
C14 C13 C12 119.0(3) . . ?
C1 C6 H6a 121.5(2) . . ?
C5 C6 H6a 121.5(2) . . ?
C5 C6 C1 117.0(4) . . ?
H19 C19 C18 118.71(19) . . ?
C20 C19 C18 122.6(3) . . ?
C20 C19 H19 118.7(2) . . ?
H12 C12 C13 119.59(19) . . ?
C11 C12 C13 120.8(3) . . ?
C11 C12 H12 119.6(2) . . ?
H22 C22 C17 119.2(2) . . ?
C21 C22 C17 121.6(3) . . ?
C21 C22 H22 119.2(2) . . ?
H21 C21 C22 120.0(2) . . ?
C20 C21 C22 120.1(3) . . ?
C20 C21 H21 120.0(2) . . ?
C6 C1 C7 119.3(3) . . ?
C2 C1 C7 120.6(3) . . ?
C2 C1 C6 120.0(3) . . ?
C16 C11 C12 120.3(4) . . ?
C10 C11 C12 119.6(4) . . ?
C10 C11 C16 120.1(4) . . ?
C1 C2 Cl01 119.8(3) . . ?
C3 C2 Cl01 120.3(3) . . ?
C3 C2 C1 119.9(3) . . ?
H14 C14 C13 120.4(2) . . ?
C15 C14 C13 119.2(4) . . ?
C15 C14 H14 120.4(2) . . ?
C21 C20 C19 118.8(3) . . ?
H20 C20 C19 120.6(2) . . ?
H20 C20 C21 120.6(2) . . ?
H16 C16 C11 120.2(2) . . ?
C15 C16 C11 119.6(3) . . ?
C15 C16 H16 120.2(2) . . ?
C16 C15 C14 121.1(4) . . ?
H15 C15 C14 119.5(2) . . ?
H15 C15 C16 119.5(2) . . ?
C2 C3 Cl02 119.6(3) . . ?
C4 C3 Cl02 120.2(3) . . ?
C4 C3 C2 120.2(4) . . ?
H5 C5 C6 118.5(2) . . ?
C4 C5 C6 123.0(3) . . ?
C4 C5 H5 118.5(2) . . ?
C5 C4 C3 119.8(4) . . ?
H4 C4 C3 120.1(2) . . ?
H4 C4 C5 120.1(2) . . ?
F1 C10 F2 104.0(7) . . ?
F3 C10 F2 103.3(7) . . ?
F3 C10 F1 110.2(7) . . ?
C11 C10 F2 117.0(6) . . ?
C11 C10 F1 109.7(6) . . ?
C11 C10 F3 112.1(6) . . ?
F3B C10 F2 79.4(6) . . ?
F3B C10 F1 128.6(7) . . ?
F3B C10 F3 26.8(4) . . ?
F3B C10 C11 113.8(4) . . ?
F1B C10 F2 119.0(7) . . ?
F1B C10 F1 30.1(5) . . ?
F1B C10 F3 81.0(6) . . ?
F1B C10 C11 116.8(4) . . ?
F1B C10 F3B 103.1(5) . . ?
F2B C10 F2 24.9(5) . . ?
F2B C10 F1 86.8(6) . . ?
F2B C10 F3 126.8(6) . . ?
F2B C10 C11 107.8(5) . . ?
F2B C10 F3B 104.2(5) . . ?
F2B C10 F1B 110.4(5) . . ?

loop_
_geom_bond_atom_site_label_1
_geom_bond_atom_site_label_2
_geom_bond_distance
_geom_bond_site_symmetry_2
_geom_bond_publ_flag
Cl01 C2 1.715(4) . ?
Cl02 C3 1.724(4) . ?
O003 C23 1.267(4) . ?
O004 C23 1.248(4) . ?
N2 H2 0.8800 . ?
N2 N1 1.336(4) . ?
N2 C9 1.361(4) . ?
N3 C8 1.319(4) . ?
N3 C9 1.337(4) . ?
N1 C7 1.278(4) . ?
N5 H5a 0.8800 . ?
N5 H5b 0.8800 . ?
N5 C8 1.314(4) . ?
N4 H4a 0.8800 . ?
N4 H4b 0.8800 . ?
N4 C9 1.301(4) . ?
N6 H6 0.8800 . ?
N6 C17 1.378(4) . ?
N6 C13 1.401(4) . ?
F2 C10 1.347(10) . ?
C8 C7 1.457(4) . ?
C18 C23 1.497(4) . ?
C18 C17 1.409(4) . ?
C18 C19 1.384(5) . ?
C17 C22 1.394(4) . ?
F1 C10 1.374(10) . ?
C7 C1 1.479(5) . ?
C13 C12 1.371(5) . ?
C13 C14 1.397(5) . ?
C6 H6a 0.9500 . ?
C6 C1 1.439(5) . ?
C6 C5 1.369(5) . ?
F3 C10 1.317(11) . ?
C19 H19 0.9500 . ?
C19 C20 1.379(5) . ?
C12 H12 0.9500 . ?
C12 C11 1.378(5) . ?
C22 H22 0.9500 . ?
C22 C21 1.375(5) . ?
C21 H21 0.9500 . ?
C21 C20 1.378(5) . ?
C1 C2 1.385(5) . ?
C11 C16 1.377(6) . ?
C11 C10 1.483(5) . ?
C2 C3 1.402(5) . ?
C14 H14 0.9500 . ?
C14 C15 1.395(5) . ?
C20 H20 0.9500 . ?
C16 H16 0.9500 . ?
C16 C15 1.352(6) . ?
C15 H15 0.9500 . ?
C3 C4 1.363(6) . ?
C5 H5 0.9500 . ?
C5 C4 1.381(6) . ?
C4 H4 0.9500 . ?
C10 F3B 1.371(8) . ?
C10 F1B 1.290(7) . ?
C10 F2B 1.348(8) . ?

loop_
_geom_torsion_atom_site_label_1
_geom_torsion_atom_site_label_2
_geom_torsion_atom_site_label_3
_geom_torsion_atom_site_label_4
_geom_torsion
_geom_torsion_site_symmetry_1
_geom_torsion_site_symmetry_2
_geom_torsion_site_symmetry_3
_geom_torsion_site_symmetry_4
_geom_torsion_publ_flag
Cl01 C2 C1 C7 -1.3(3) . . . . ?
Cl01 C2 C1 C6 178.6(3) . . . . ?
Cl01 C2 C3 Cl02 0.9(3) . . . . ?
Cl01 C2 C3 C4 -177.9(3) . . . . ?
Cl02 C3 C2 C1 178.8(3) . . . . ?
Cl02 C3 C4 C5 -178.2(3) . . . . ?
O003 C23 C18 C17 16.3(3) . . . . ?
O003 C23 C18 C19 -163.6(3) . . . . ?
O004 C23 C18 C17 -164.9(3) . . . . ?
O004 C23 C18 C19 15.2(3) . . . . ?
N2 N1 C7 C8 0.6(3) . . . . ?
N2 N1 C7 C1 178.6(3) . . . . ?
N2 C9 N3 C8 1.4(3) . . . . ?
N3 C8 C7 N1 -1.4(3) . . . . ?
N3 C8 C7 C1 -179.3(3) . . . . ?
N1 C7 C8 N5 176.7(3) . . . . ?
N1 C7 C1 C6 -71.2(3) . . . . ?
N1 C7 C1 C2 108.7(3) . . . . ?
N5 C8 C7 C1 -1.3(4) . . . . ?
N6 C17 C18 C23 0.2(4) . . . . ?
N6 C17 C18 C19 -179.9(3) . . . . ?
N6 C17 C22 C21 179.8(3) . . . . ?
N6 C13 C12 C11 178.9(3) . . . . ?
N6 C13 C14 C15 -178.2(3) . . . . ?
F2 C10 C11 C12 -81.2(8) . . . . ?
F2 C10 C11 C16 96.2(8) . . . . ?
C8 C7 C1 C6 106.8(3) . . . . ?
C8 C7 C1 C2 -73.4(3) . . . . ?
C18 C17 C22 C21 -2.6(4) . . . . ?
C18 C19 C20 C21 -1.6(4) . . . . ?
C17 C22 C21 C20 0.6(4) . . . . ?
F1 C10 C11 C12 160.7(7) . . . . ?
F1 C10 C11 C16 -21.9(8) . . . . ?
C7 C1 C6 C5 178.0(3) . . . . ?
C7 C1 C2 C3 -179.2(3) . . . . ?
C13 C12 C11 C16 -0.5(4) . . . . ?
C13 C12 C11 C10 176.9(3) . . . . ?
C13 C14 C15 C16 -0.7(4) . . . . ?
C6 C1 C2 C3 0.7(4) . . . . ?
C6 C5 C4 C3 -1.9(4) . . . . ?
F3 C10 C11 C12 37.9(8) . . . . ?
F3 C10 C11 C16 -144.7(7) . . . . ?
C19 C20 C21 C22 1.5(4) . . . . ?
C12 C11 C16 C15 -0.9(4) . . . . ?
C12 C11 C10 F3B 8.8(6) . . . . ?
C12 C11 C10 F1B 128.8(6) . . . . ?
C12 C11 C10 F2B -106.3(5) . . . . ?
C1 C2 C3 C4 -0.0(4) . . . . ?
C11 C16 C15 C14 1.5(4) . . . . ?
C2 C3 C4 C5 0.6(4) . . . . ?

loop_
_restr_equal_distance_atom_site_label_1
_restr_equal_distance_atom_site_label_2
_restr_equal_distance_site_symmetry_2
_restr_equal_distance_class_id
F2 C10 1 1
F1 C10 1 3
F3 C10 1 2
F3B C10 1 1
F1B C10 1 2
F2B C10 1 3

loop_
_restr_equal_distance_class_class_id
_restr_equal_distance_class_target_weight_param
_restr_equal_distance_class_average
_restr_equal_distance_class_esd
_restr_equal_distance_class_diff_max
1 0.0200 1.3592 0.0121 0.0121
2 0.0200 1.3038 0.0134 0.0134
3 0.0200 1.3611 0.0127 0.0127

loop_
_restr_U_rigid_atom_site_label_1
_restr_U_rigid_atom_site_label_2
_restr_U_rigid_target_weight_param
_restr_U_rigid_U_parallel
_restr_U_rigid_diff
C5 C4 0.0100 0.0539 -0.0031

loop_
_restr_U_similar_atom_site_label_1
_restr_U_similar_atom_site_label_2
_restr_U_similar_weight_param
C5 C4 0.0020

loop_
_smtbx_masks_void_nr
_smtbx_masks_void_average_x
_smtbx_masks_void_average_y
_smtbx_masks_void_average_z
_smtbx_masks_void_volume
_smtbx_masks_void_count_electrons
_smtbx_masks_void_content
1 -0.293 0.000 -0.449 421.7 106.3 ?

loop_
_restr_rigu_atom_site_label_1
_restr_rigu_atom_site_label_2
_restr_rigu_target_weight_param
_restr_rigu_u13_diff
_restr_rigu_u23_diff
_restr_rigu_u33_diff
F2 F1 0.002000 -0.015349 -0.011625 -0.005574
F2 F3 0.002000 -0.012053 0.005435 -0.000081
F2 C10 0.001000 0.001754 0.001525 0.000852
F1 F3 0.002000 0.016804 0.031125 -0.013845
F1 C10 0.001000 -0.001059 0.000044 0.000252
F3 C10 0.001000 0.000260 -0.001439 0.001124
C10 F3B 0.001000 -0.002906 0.002543 0.000411
C10 F1B 0.001000 0.001030 -0.002587 -0.001002
C10 F2B 0.001000 0.001443 -0.001779 -0.000639
F3B F1B 0.002000 0.014601 -0.015097 0.005034
F3B F2B 0.002000 -0.024957 0.000825 0.011291
F1B F2B 0.002000 -0.023703 -0.014672 -0.008861
